data_2241345
loop_
_publ_author_name
'Tiritiris, Ioannis'
'Tussetschl\"ager, Stefan'
'Kantlehner, Willi'

_publ_section_title
;
 Crystal structure of
 1,2,3,4-di-<i>O</i>-methylene-\a-<small>D</small>-galactopyranose
;
_journal_coeditor_code ZL2651
_journal_issue 12
_journal_name_full 'Acta Crystallographica Section E'
_journal_page_first o961
_journal_page_last o962
_journal_paper_doi 10.1107/S2056989015021854
_journal_volume 71
_journal_year 2015
_chemical_formula_iupac 'C8 H12 O6'
_chemical_formula_moiety 'C8 H12 O6'
_chemical_formula_sum 'C8 H12 O6'
_chemical_formula_weight 204.18
_chemical_name_common
;
(1<i>S</i>,2<i>R</i>,6<i>R</i>,8<i>R</i>,9<i>S</i>)-3,5,7,10,12-\
Pentaoxatricyclo[7.3.0.0^2,6^]dodecan-8-ylmethanol
;
_chemical_name_systematic
;
1,2,3,4-di-<i>O</i>-Methylene-\a-<i>D</i>-galactopyranose
;
_space_group_crystal_system orthorhombic
_space_group_IT_number 19
_space_group_name_Hall 'P 2ac 2ab'
_space_group_name_H-M_alt 'P 21 21 21'
_symmetry_space_group_name_Hall 'P 2ac 2ab'
_symmetry_space_group_name_H-M 'P 21 21 21'
_atom_sites_solution_hydrogens geom
_atom_sites_solution_primary direct
_atom_sites_solution_secondary difmap
_audit_creation_method SHELXL-2014/7
_cell_angle_alpha 90.00
_cell_angle_beta 90.00
_cell_angle_gamma 90.00
_cell_formula_units_Z 4
_cell_length_a 6.4876(6)
_cell_length_b 6.6364(5)
_cell_length_c 20.1224(16)
_cell_measurement_reflns_used 2468
_cell_measurement_temperature 100(2)
_cell_measurement_theta_max 30.69
_cell_measurement_theta_min 2.02
_cell_volume 866.36(12)
_computing_cell_refinement
;
SAINT (Bruker, 2008)
;
_computing_data_collection
;
APEX2 (Bruker, 2008)
;
_computing_data_reduction
;
SAINT (Bruker, 2008)
;
_computing_molecular_graphics
;
DIAMOND (Brandenburg & Putz, 2005)
;
_computing_publication_material
;
SHELXL2014 (Sheldrick, 2015)
;
_computing_structure_refinement
;
SHELXL2014 (Sheldrick, 2015)
;
_computing_structure_solution
;
SHELXS97 (Sheldrick, 2008)
;
_diffrn_ambient_temperature 100(2)
_diffrn_measured_fraction_theta_full 1.000
_diffrn_measured_fraction_theta_max 0.995
_diffrn_measurement_device_type 'Bruker Kappa APEXII DUO'
_diffrn_measurement_method '\f scans, and \w scans'
_diffrn_radiation_monochromator Triumph
_diffrn_radiation_type MoK\a
_diffrn_radiation_wavelength 0.71073
_diffrn_reflns_av_R_equivalents 0.0228
_diffrn_reflns_av_sigmaI/netI 0.0210
_diffrn_reflns_limit_h_max 6
_diffrn_reflns_limit_h_min -9
_diffrn_reflns_limit_k_max 8
_diffrn_reflns_limit_k_min -9
_diffrn_reflns_limit_l_max 25
_diffrn_reflns_limit_l_min -28
_diffrn_reflns_number 10453
_diffrn_reflns_theta_full 25.242
_diffrn_reflns_theta_max 30.690
_diffrn_reflns_theta_min 2.024
_diffrn_standards_decay_% 0
_diffrn_standards_interval_count 0
_diffrn_standards_number 0
_exptl_absorpt_coefficient_mu 0.136
_exptl_absorpt_correction_T_max 0.746
_exptl_absorpt_correction_T_min 0.705
_exptl_absorpt_correction_type multi-scan
_exptl_absorpt_process_details
;
(Blessing, 1995)
;
_exptl_crystal_colour colorless
_exptl_crystal_density_diffrn 1.565
_exptl_crystal_density_method 'not measured'
_exptl_crystal_description plate
_exptl_crystal_F_000 432
_exptl_crystal_size_max 0.43
_exptl_crystal_size_mid 0.32
_exptl_crystal_size_min 0.04
_refine_diff_density_max 0.309
_refine_diff_density_min -0.183
_refine_ls_extinction_method none
_refine_ls_goodness_of_fit_ref 1.057
_refine_ls_hydrogen_treatment mixed
_refine_ls_matrix_type full
_refine_ls_number_parameters 131
_refine_ls_number_reflns 2680
_refine_ls_number_restraints 0
_refine_ls_restrained_S_all 1.057
_refine_ls_R_factor_all 0.0333
_refine_ls_R_factor_gt 0.0291
_refine_ls_shift/su_max 0.000
_refine_ls_shift/su_mean 0.000
_refine_ls_structure_factor_coef Fsqd
_refine_ls_weighting_details 'w=1/[\s^2^(Fo^2^)+(0.0440P)^2^+0.0725P] where P=(Fo^2^+2Fc^2^)/3'
_refine_ls_weighting_scheme calc
_refine_ls_wR_factor_gt 0.0726
_refine_ls_wR_factor_ref 0.0745
_reflns_number_gt 2464
_reflns_number_total 2680
_reflns_threshold_expression >2sigma(I)
_cod_data_source_file zl2651sup1.cif
_cod_data_source_block I
_cod_database_code 2241345
_shelx_space_group_comment
;
The symmetry employed for this shelxl refinement is uniquely defined
by the following loop, which should always be used as a source of
symmetry information in preference to the above space-group names.
They are only intended as comments.
;

loop_
_symmetry_equiv_pos_as_xyz
'x, y, z'
'-x+1/2, -y, z+1/2'
'x+1/2, -y+1/2, -z'
'-x, y+1/2, -z+1/2'

loop_
_atom_site_type_symbol
_atom_site_label
_atom_site_fract_x
_atom_site_fract_y
_atom_site_fract_z
_atom_site_U_iso_or_equiv
_atom_site_adp_type
_atom_site_calc_flag
_atom_site_occupancy
O O1 0.34564(16) 0.56520(14) 0.10994(5) 0.0131(2) Uani d 1
C C1 0.2020(2) 0.4035(2) 0.11836(7) 0.0131(3) Uani d 1
H H1 0.2178 0.3452 0.1639 0.016 Uiso calc 1
O O2 0.44408(19) 0.15283(16) 0.08328(5) 0.0213(2) Uani d 1
H H12 0.479(4) 0.093(4) 0.0465(13) 0.046(7) Uiso d 1
C C2 -0.0156(2) 0.4835(2) 0.11004(6) 0.0144(3) Uani d 1
H H2 -0.1186 0.3778 0.1224 0.017 Uiso calc 1
O O3 0.12624(15) 0.64670(16) 0.25197(5) 0.0161(2) Uani d 1
C C3 -0.0551(2) 0.6797(2) 0.15012(6) 0.0151(3) Uani d 1
H H3 -0.1768 0.6608 0.1800 0.018 Uiso calc 1
O O4 0.45725(16) 0.63594(16) 0.21656(5) 0.0173(2) Uani d 1
C C4 0.1274(2) 0.7537(2) 0.19020(6) 0.0134(3) Uani d 1
H H4 0.1135 0.9015 0.1987 0.016 Uiso calc 1
O O5 -0.04486(17) 0.54598(15) 0.04200(5) 0.0173(2) Uani d 1
C C5 0.3420(2) 0.70826(19) 0.16104(7) 0.0129(2) Uani d 1
H H5 0.4051 0.8365 0.1447 0.016 Uiso calc 1
O O6 -0.10172(18) 0.82816(16) 0.10055(5) 0.0209(2) Uani d 1
C C6 0.3323(2) 0.6556(2) 0.27434(7) 0.0162(3) Uani d 1
H H6A 0.3608 0.5448 0.3060 0.019 Uiso calc 1
H H6B 0.3596 0.7857 0.2968 0.019 Uiso calc 1
C C7 -0.1757(2) 0.7162(2) 0.04575(7) 0.0193(3) Uani d 1
H H7A -0.1678 0.7967 0.0044 0.023 Uiso calc 1
H H7B -0.3206 0.6746 0.0530 0.023 Uiso calc 1
C C8 0.2518(3) 0.2439(2) 0.06717(7) 0.0179(3) Uani d 1
H H8A 0.1419 0.1405 0.0666 0.021 Uiso calc 1
H H8B 0.2594 0.3057 0.0225 0.021 Uiso calc 1

loop_
_atom_site_aniso_label
_atom_site_aniso_U_11
_atom_site_aniso_U_22
_atom_site_aniso_U_33
_atom_site_aniso_U_12
_atom_site_aniso_U_13
_atom_site_aniso_U_23
O1 0.0137(5) 0.0135(4) 0.0122(4) -0.0019(4) 0.0031(4) -0.0021(3)
C1 0.0159(6) 0.0117(5) 0.0117(6) -0.0017(5) 0.0011(5) 0.0002(4)
O2 0.0284(6) 0.0197(5) 0.0156(5) 0.0096(5) -0.0014(5) -0.0029(4)
C2 0.0142(6) 0.0171(6) 0.0118(6) -0.0039(5) 0.0002(5) 0.0014(5)
O3 0.0139(5) 0.0230(5) 0.0115(4) -0.0016(4) 0.0002(4) 0.0030(4)
C3 0.0129(6) 0.0206(6) 0.0119(6) 0.0025(5) 0.0008(5) 0.0006(5)
O4 0.0127(5) 0.0262(5) 0.0131(4) 0.0037(4) -0.0017(4) -0.0034(4)
C4 0.0137(6) 0.0151(5) 0.0113(6) 0.0026(5) 0.0015(5) 0.0003(5)
O5 0.0174(5) 0.0238(5) 0.0105(4) 0.0015(4) -0.0018(4) 0.0003(4)
C5 0.0134(6) 0.0125(5) 0.0129(6) -0.0007(5) 0.0000(5) -0.0014(4)
O6 0.0249(6) 0.0220(5) 0.0158(5) 0.0072(4) -0.0051(4) 0.0008(4)
C6 0.0155(6) 0.0203(6) 0.0128(6) -0.0005(5) -0.0005(5) -0.0008(5)
C7 0.0141(7) 0.0295(7) 0.0144(6) 0.0036(6) -0.0020(5) 0.0015(5)
C8 0.0237(8) 0.0145(6) 0.0155(7) 0.0020(6) -0.0025(5) -0.0022(5)

loop_
_atom_type_symbol
_atom_type_description
_atom_type_scat_dispersion_real
_atom_type_scat_dispersion_imag
_atom_type_scat_source
C C 0.0033 0.0016 'International Tables Vol C Tables 4.2.6.8 and 6.1.1.4'
H H 0.0000 0.0000 'International Tables Vol C Tables 4.2.6.8 and 6.1.1.4'
O O 0.0106 0.0060 'International Tables Vol C Tables 4.2.6.8 and 6.1.1.4'

loop_
_geom_angle_atom_site_label_1
_geom_angle_atom_site_label_2
_geom_angle_atom_site_label_3
_geom_angle
C5 O1 C1 114.24(10)
O1 C1 C8 107.79(11)
O1 C1 C2 109.29(10)
C8 C1 C2 111.62(11)
O1 C1 H1 109.4
C8 C1 H1 109.4
C2 C1 H1 109.4
C8 O2 H12 103.1(18)
O5 C2 C1 109.12(11)
O5 C2 C3 103.29(11)
C1 C2 C3 112.93(11)
O5 C2 H2 110.4
C1 C2 H2 110.4
C3 C2 H2 110.4
C6 O3 C4 104.54(10)
O6 C3 C4 108.21(12)
O6 C3 C2 104.46(10)
C4 C3 C2 114.78(12)
O6 C3 H3 109.7
C4 C3 H3 109.7
C2 C3 H3 109.7
C6 O4 C5 108.07(11)
O3 C4 C3 107.31(11)
O3 C4 C5 103.80(11)
C3 C4 C5 116.12(11)
O3 C4 H4 109.8
C3 C4 H4 109.8
C5 C4 H4 109.8
C7 O5 C2 104.94(10)
O1 C5 O4 109.75(10)
O1 C5 C4 115.33(11)
O4 C5 C4 103.95(11)
O1 C5 H5 109.2
O4 C5 H5 109.2
C4 C5 H5 109.2
C7 O6 C3 104.66(11)
O3 C6 O4 105.95(10)
O3 C6 H6A 110.5
O4 C6 H6A 110.5
O3 C6 H6B 110.5
O4 C6 H6B 110.5
H6A C6 H6B 108.7
O6 C7 O5 104.91(11)
O6 C7 H7A 110.8
O5 C7 H7A 110.8
O6 C7 H7B 110.8
O5 C7 H7B 110.8
H7A C7 H7B 108.8
O2 C8 C1 109.23(11)
O2 C8 H8A 109.8
C1 C8 H8A 109.8
O2 C8 H8B 109.8
C1 C8 H8B 109.8
H8A C8 H8B 108.3

loop_
_geom_bond_atom_site_label_1
_geom_bond_atom_site_label_2
_geom_bond_distance
O1 C5 1.3997(16)
O1 C1 1.4313(16)
C1 C8 1.5123(19)
C1 C2 1.518(2)
C1 H1 1.0000
O2 C8 1.4237(19)
O2 H12 0.87(3)
C2 O5 1.4430(16)
C2 C3 1.553(2)
C2 H2 1.0000
O3 C6 1.4120(17)
O3 C4 1.4313(16)
C3 O6 1.4342(17)
C3 C4 1.5146(19)
C3 H3 1.0000
O4 C6 1.4233(17)
O4 C5 1.4275(17)
C4 C5 1.5404(19)
C4 H4 1.0000
O5 C7 1.4152(18)
C5 H5 1.0000
O6 C7 1.4136(18)
C6 H6A 0.9900
C6 H6B 0.9900
C7 H7A 0.9900
C7 H7B 0.9900
C8 H8A 0.9900
C8 H8B 0.9900

loop_
_geom_hbond_atom_site_label_D
_geom_hbond_atom_site_label_H
_geom_hbond_atom_site_label_A
_geom_hbond_site_symmetry_A
_geom_hbond_distance_DH
_geom_hbond_distance_HA
_geom_hbond_distance_DA
_geom_hbond_angle_DHA
_geom_hbond_publ_flag
O2 H12 O5 3_555 0.87(3) 2.01(3) 2.846(2) 161 y
C3 H3 O4 1_455 1.00 2.49 3.447(2) 160 y
C4 H4 O3 4_555 1.00 2.46 3.296(2) 141 y
C5 H5 O2 1_565 1.00 2.45 3.405(2) 160 y
C7 H7A O1 3_465 0.99 2.48 3.455(2) 169 y
C7 H7B O1 1_455 0.99 2.56 3.509(2) 162 y

loop_
_geom_torsion_atom_site_label_1
_geom_torsion_atom_site_label_2
_geom_torsion_atom_site_label_3
_geom_torsion_atom_site_label_4
_geom_torsion
C5 O1 C1 C8 -169.46(11)
C5 O1 C1 C2 69.05(13)
O1 C1 C2 O5 66.87(13)
C8 C1 C2 O5 -52.27(14)
O1 C1 C2 C3 -47.39(14)
C8 C1 C2 C3 -166.53(11)
O5 C2 C3 O6 0.05(14)
C1 C2 C3 O6 117.79(12)
O5 C2 C3 C4 -118.27(12)
C1 C2 C3 C4 -0.54(16)
C6 O3 C4 C3 156.74(11)
C6 O3 C4 C5 33.27(13)
O6 C3 C4 O3 159.69(11)
C2 C3 C4 O3 -84.12(13)
O6 C3 C4 C5 -84.77(14)
C2 C3 C4 C5 31.42(16)
C1 C2 O5 C7 -144.91(11)
C3 C2 O5 C7 -24.54(13)
C1 O1 C5 O4 80.45(13)
C1 O1 C5 C4 -36.51(15)
C6 O4 C5 O1 -129.34(12)
C6 O4 C5 C4 -5.45(13)
O3 C4 C5 O1 103.14(12)
C3 C4 C5 O1 -14.36(17)
O3 C4 C5 O4 -17.05(13)
C3 C4 C5 O4 -134.55(12)
C4 C3 O6 C7 147.17(12)
C2 C3 O6 C7 24.45(14)
C4 O3 C6 O4 -37.75(14)
C5 O4 C6 O3 26.67(14)
C3 O6 C7 O5 -41.25(14)
C2 O5 C7 O6 41.43(14)
O1 C1 C8 O2 68.75(14)
C2 C1 C8 O2 -171.22(11)

_cod_database_fobs_code 2241345
